data_4318227
loop_
_publ_author_name
'Jorge Tiburcio'
'William D. Jones'
'Stephen J. Loeb'
'Hugo Torrens'

_publ_section_title
;
 Conformational Behavior and Coordination Chemistry of
 2,11-Dithia[3.3]orthocyclophane with Platinum Group Metals
;
_journal_name_full 'Inorganic Chemistry'
_journal_page_first 3779
_journal_page_last 3785
_journal_paper_doi 10.1021/ic0256157
_journal_volume 41
_journal_year 2002
_chemical_formula_sum 'C26 H28 F6 O6 Pt S4'
_chemical_formula_weight 873.81
_chemical_name_common '[Pt(S2cyclophane)(cod)][SO3CF3]2'
_chemical_name_systematic
; 
 ? 
;
_space_group_IT_number 1
_symmetry_cell_setting triclinic
_symmetry_space_group_name_Hall 'P 1'
_symmetry_space_group_name_H-M 'P 1'
_atom_sites_solution_hydrogens geom
_atom_sites_solution_primary direct
_atom_sites_solution_secondary difmap
_audit_creation_method SHELXL-97
_cell_angle_alpha 82.617(3)
_cell_angle_beta 70.159(3)
_cell_angle_gamma 66.268(3)
_cell_formula_units_Z 2
_cell_length_a 11.087(2)
_cell_length_b 11.502(2)
_cell_length_c 13.424(3)
_cell_measurement_temperature 293(2)
_cell_volume 1474.0(5)
_computing_structure_refinement 'SHELXL-97 (Sheldrick, 1997)'
_computing_structure_solution 'SHELXS-97 (Sheldrick, 1990)'
_diffrn_ambient_temperature 293(2)
_diffrn_measured_fraction_theta_full 0.988
_diffrn_measured_fraction_theta_max 0.988
_diffrn_radiation_monochromator graphite
_diffrn_radiation_source 'fine-focus sealed tube'
_diffrn_radiation_type MoK\a
_diffrn_radiation_wavelength 0.71073
_diffrn_reflns_av_R_equivalents 0.0136
_diffrn_reflns_av_sigmaI/netI 0.0154
_diffrn_reflns_limit_h_max 9
_diffrn_reflns_limit_h_min -12
_diffrn_reflns_limit_k_max 12
_diffrn_reflns_limit_k_min -12
_diffrn_reflns_limit_l_max 9
_diffrn_reflns_limit_l_min -14
_diffrn_reflns_number 6547
_diffrn_reflns_theta_full 23.26
_diffrn_reflns_theta_max 23.26
_diffrn_reflns_theta_min 1.93
_exptl_absorpt_coefficient_mu 5.122
_exptl_crystal_density_diffrn 1.969
_exptl_crystal_density_method 'not measured'
_exptl_crystal_F_000 856
_refine_diff_density_max 0.897
_refine_diff_density_min -1.200
_refine_diff_density_rms 0.117
_refine_ls_abs_structure_details 'Flack H D (1983), Acta Cryst. A39, 876-881'
_refine_ls_abs_structure_Flack 0.120(12)
_refine_ls_extinction_method none
_refine_ls_goodness_of_fit_ref 1.027
_refine_ls_hydrogen_treatment mixed
_refine_ls_matrix_type full
_refine_ls_number_parameters 775
_refine_ls_number_reflns 5206
_refine_ls_number_restraints 75
_refine_ls_restrained_S_all 1.094
_refine_ls_R_factor_all 0.0277
_refine_ls_R_factor_gt 0.0268
_refine_ls_shift/su_max 0.416
_refine_ls_shift/su_mean 0.051
_refine_ls_structure_factor_coef Fsqd
_refine_ls_weighting_details 'calc w=1/[\s^2^(Fo^2^)+(0.0588P)^2^+1.3640P] where P=(Fo^2^+2Fc^2^)/3'
_refine_ls_weighting_scheme calc
_refine_ls_wR_factor_gt 0.0713
_refine_ls_wR_factor_ref 0.0724
_reflns_number_gt 5017
_reflns_number_total 5206
_reflns_threshold_expression >2sigma(I)
_cod_data_source_file ic0256157_s1_1.cif
_cod_data_source_block jbt1
_cod_database_code 4318227

loop_
_symmetry_equiv_pos_as_xyz
'x, y, z'

loop_
_atom_site_label
_atom_site_type_symbol
_atom_site_fract_x
_atom_site_fract_y
_atom_site_fract_z
_atom_site_U_iso_or_equiv
_atom_site_adp_type
_atom_site_occupancy
_atom_site_symmetry_multiplicity
_atom_site_calc_flag
_atom_site_refinement_flags
_atom_site_disorder_assembly
_atom_site_disorder_group
Pt1 Pt 0.21713(2) 0.69672(2) 0.461403(19) 0.03685(18) Uani 1 1 d . . .
Pt2 Pt 0.73449(2) 0.21744(2) 0.035662(18) 0.03652(17) Uani 1 1 d . . .
S1 S 0.1423(6) 0.8345(5) 0.6022(5) 0.0498(15) Uani 1 1 d . . .
S2 S 0.3142(5) 0.5081(5) 0.5459(4) 0.0448(14) Uani 1 1 d . . .
S3 S 0.6379(5) 0.4011(4) -0.0555(4) 0.0427(14) Uani 1 1 d . . .
S4 S 0.8123(6) 0.0778(5) -0.1067(5) 0.0474(14) Uani 1 1 d . . .
C1 C 0.305(2) 0.8311(19) 0.6210(13) 0.051(5) Uani 1 1 d . . .
H1A H 0.3034 0.9166 0.6156 0.061 Uiso 1 1 calc R . .
H1B H 0.3079 0.7998 0.6911 0.061 Uiso 1 1 calc R . .
C2 C 0.427(2) 0.751(2) 0.5426(17) 0.052(5) Uani 1 1 d . . .
C3 C 0.501(2) 0.819(2) 0.4636(17) 0.057(5) Uani 1 1 d . . .
H3A H 0.4643 0.9076 0.4615 0.068 Uiso 1 1 calc R . .
C4 C 0.626(2) 0.7512(19) 0.3934(18) 0.060(5) Uani 1 1 d . . .
H4A H 0.6775 0.7933 0.3463 0.072 Uiso 1 1 calc R . .
C5 C 0.675(2) 0.623(3) 0.391(2) 0.077(8) Uani 1 1 d . . .
H5A H 0.7558 0.5807 0.3368 0.093 Uiso 1 1 calc R . .
C6 C 0.615(2) 0.553(2) 0.4626(18) 0.061(6) Uani 1 1 d . . .
H6A H 0.6559 0.4646 0.4639 0.074 Uiso 1 1 calc R . .
C7 C 0.487(2) 0.6217(18) 0.5336(14) 0.044(5) Uani 1 1 d . . .
C8 C 0.422(2) 0.545(2) 0.6093(18) 0.065(6) Uani 1 1 d . . .
H8A H 0.3641 0.5914 0.6752 0.078 Uiso 1 1 calc R . .
H8B H 0.4921 0.4672 0.6241 0.078 Uiso 1 1 calc R . .
C9 C 0.170(2) 0.487(2) 0.6571(19) 0.068(7) Uani 1 1 d . . .
H9A H 0.1792 0.3996 0.6575 0.082 Uiso 1 1 calc R . .
H9B H 0.1782 0.5033 0.7234 0.082 Uiso 1 1 calc R . .
C10 C 0.033(2) 0.5715(18) 0.6503(14) 0.049(5) Uani 1 1 d . . .
C11 C -0.046(2) 0.5347(19) 0.6117(17) 0.053(6) Uani 1 1 d . . .
H11A H -0.0114 0.4505 0.5904 0.063 Uiso 1 1 calc R . .
C12 C -0.171(2) 0.613(2) 0.6028(16) 0.059(6) Uani 1 1 d . . .
H12A H -0.2177 0.5839 0.5722 0.071 Uiso 1 1 calc R . .
C13 C -0.230(3) 0.739(2) 0.6406(19) 0.068(7) Uani 1 1 d . . .
H13A H -0.3183 0.7934 0.6401 0.082 Uiso 1 1 calc R . .
C14 C -0.160(3) 0.775(2) 0.674(2) 0.073(8) Uani 1 1 d . . .
H14A H -0.2004 0.8596 0.6963 0.088 Uiso 1 1 calc R . .
C15 C -0.031(2) 0.708(2) 0.6835(16) 0.061(7) Uani 1 1 d . . .
C16 C 0.062(2) 0.756(2) 0.7213(16) 0.059(5) Uani 1 1 d . . .
H16A H 0.1325 0.6848 0.7429 0.070 Uiso 1 1 calc R . .
H16B H 0.0059 0.8153 0.7800 0.070 Uiso 1 1 calc R . .
C17 C 0.073(3) 0.8470(19) 0.3817(16) 0.056(6) Uani 1 1 d . . .
H17A H -0.0084 0.9116 0.4285 0.068 Uiso 1 1 calc R . .
C18 C 0.203(3) 0.864(2) 0.3560(18) 0.060(6) Uani 1 1 d . . .
H18A H 0.1964 0.9388 0.3883 0.072 Uiso 1 1 calc R . .
C19 C 0.320(3) 0.820(2) 0.254(2) 0.087(8) Uani 1 1 d . . .
H19A H 0.2851 0.8644 0.1965 0.105 Uiso 1 1 calc R . .
H19B H 0.3916 0.8483 0.2540 0.105 Uiso 1 1 calc R . .
C20 C 0.386(3) 0.689(3) 0.2271(19) 0.097(11) Uani 1 1 d . . .
H20A H 0.4853 0.6653 0.2083 0.117 Uiso 1 1 calc R . .
H20B H 0.3677 0.6778 0.1638 0.117 Uiso 1 1 calc R . .
C21 C 0.347(3) 0.589(2) 0.3114(15) 0.075(8) Uani 1 1 d . . .
H21A H 0.4233 0.5088 0.3156 0.091 Uiso 1 1 calc R . .
C22 C 0.217(2) 0.5832(18) 0.3367(17) 0.056(6) Uani 1 1 d . . .
H22A H 0.2201 0.4990 0.3637 0.068 Uiso 1 1 calc R . .
C23 C 0.098(3) 0.648(2) 0.302(2) 0.076(7) Uani 1 1 d . . .
H23A H 0.1236 0.6227 0.2288 0.091 Uiso 1 1 calc R . .
H23B H 0.0261 0.6175 0.3434 0.091 Uiso 1 1 calc R . .
C24 C 0.045(3) 0.773(2) 0.307(2) 0.108(10) Uani 1 1 d . . .
H24A H -0.0555 0.7998 0.3270 0.129 Uiso 1 1 calc R . .
H24B H 0.0748 0.8035 0.2357 0.129 Uiso 1 1 calc R . .
C101 C 0.7793(18) 0.4261(17) -0.1635(12) 0.044(5) Uani 1 1 d . . .
H10C H 0.7691 0.4175 -0.2308 0.053 Uiso 1 1 calc R . .
H10D H 0.7739 0.5115 -0.1586 0.053 Uiso 1 1 calc R . .
C102 C 0.9235(19) 0.3286(19) -0.1590(16) 0.050(6) Uani 1 1 d . . .
C103 C 0.993(2) 0.386(2) -0.1218(17) 0.059(6) Uani 1 1 d . . .
H10H H 0.9541 0.4715 -0.1042 0.071 Uiso 1 1 calc R . .
C104 C 1.125(3) 0.303(3) -0.113(2) 0.075(8) Uani 1 1 d . . .
H10A H 1.1773 0.3359 -0.0934 0.090 Uiso 1 1 calc R . .
C105 C 1.174(2) 0.179(3) -0.1332(19) 0.072(7) Uani 1 1 d . . .
H10G H 1.2553 0.1252 -0.1190 0.087 Uiso 1 1 calc R . .
C106 C 1.103(2) 0.126(2) -0.1769(19) 0.059(6) Uani 1 1 d . . .
H10B H 1.1421 0.0408 -0.1978 0.071 Uiso 1 1 calc R . .
C107 C 0.9711(17) 0.2107(18) -0.1860(14) 0.043(5) Uani 1 1 d . . .
C108 C 0.904(2) 0.149(2) -0.2200(16) 0.056(6) Uani 1 1 d . . .
H10E H 0.9723 0.0834 -0.2718 0.067 Uiso 1 1 calc R . .
H10F H 0.8389 0.2095 -0.2532 0.067 Uiso 1 1 calc R . .
C109 C 0.657(2) 0.0864(17) -0.1264(16) 0.059(6) Uani 1 1 d . . .
H10I H 0.6527 0.1279 -0.1935 0.071 Uiso 1 1 calc R . .
H10J H 0.6653 0.0003 -0.1333 0.071 Uiso 1 1 calc R . .
C110 C 0.516(2) 0.1555(18) -0.0412(16) 0.048(5) Uani 1 1 d . . .
C111 C 0.454(3) 0.096(2) 0.037(2) 0.068(7) Uani 1 1 d . . .
H11H H 0.4929 0.0073 0.0371 0.082 Uiso 1 1 calc R . .
C112 C 0.334(3) 0.158(3) 0.118(2) 0.077(7) Uani 1 1 d . . .
H11B H 0.2977 0.1117 0.1742 0.092 Uiso 1 1 calc R . .
C113 C 0.267(3) 0.291(2) 0.116(2) 0.076(8) Uani 1 1 d . . .
H11C H 0.1794 0.3350 0.1624 0.091 Uiso 1 1 calc R . .
C114 C 0.341(2) 0.351(2) 0.0375(18) 0.060(6) Uani 1 1 d . . .
H11E H 0.3084 0.4394 0.0415 0.072 Uiso 1 1 calc R . .
C115 C 0.459(2) 0.2920(19) -0.0448(18) 0.057(6) Uani 1 1 d . . .
C116 C 0.5401(18) 0.3678(16) -0.1203(13) 0.043(5) Uani 1 1 d . . .
H11F H 0.4758 0.4465 -0.1397 0.052 Uiso 1 1 calc R . .
H11G H 0.6016 0.3188 -0.1845 0.052 Uiso 1 1 calc R . .
C117 C 0.6032(15) 0.3139(16) 0.1881(13) 0.038(4) Uani 1 1 d . . .
H11J H 0.5217 0.3868 0.1805 0.046 Uiso 1 1 calc R . .
C118 C 0.720(2) 0.342(2) 0.1526(16) 0.052(6) Uani 1 1 d . . .
H11I H 0.7087 0.4302 0.1323 0.062 Uiso 1 1 calc R . .
C119 C 0.838(3) 0.263(3) 0.205(2) 0.088(8) Uani 1 1 d . . .
H11D H 0.8959 0.3106 0.1960 0.105 Uiso 1 1 calc R . .
H11K H 0.7935 0.2577 0.2800 0.105 Uiso 1 1 calc R . .
C120 C 0.936(3) 0.123(3) 0.159(3) 0.099(8) Uani 1 1 d . . .
H12D H 1.0225 0.1235 0.1093 0.118 Uiso 1 1 calc R . .
H12E H 0.9577 0.0674 0.2173 0.118 Uiso 1 1 calc R . .
C121 C 0.871(3) 0.072(2) 0.107(2) 0.066(7) Uani 1 1 d . . .
H12H H 0.9408 0.0040 0.0565 0.079 Uiso 1 1 calc R . .
C122 C 0.754(2) 0.0563(19) 0.1471(17) 0.047(4) Uani 1 1 d . . .
H12I H 0.7526 -0.0194 0.1218 0.057 Uiso 1 1 calc R . .
C123 C 0.656(3) 0.101(2) 0.256(2) 0.095(9) Uani 1 1 d . . .
H12B H 0.6021 0.0484 0.2806 0.114 Uiso 1 1 calc R . .
H12C H 0.7112 0.0864 0.3025 0.114 Uiso 1 1 calc R . .
C124 C 0.563(2) 0.2295(16) 0.2666(16) 0.070(7) Uani 1 1 d . . .
H12F H 0.4742 0.2330 0.2667 0.084 Uiso 1 1 calc R . .
H12G H 0.5495 0.2603 0.3352 0.084 Uiso 1 1 calc R . .
S5 S -0.2439(6) 0.7196(6) 1.0397(5) 0.0567(19) Uani 1 1 d D A -1
O1 O -0.3382(17) 0.8061(12) 1.1221(12) 0.092(5) Uani 1 1 d D A -1
O2 O -0.2699(17) 0.6089(13) 1.0411(17) 0.104(7) Uani 1 1 d D A -1
O3 O -0.206(2) 0.763(3) 0.9384(13) 0.177(13) Uani 1 1 d D A -1
C51 C -0.0838(15) 0.6632(15) 1.0673(11) 0.057(5) Uani 1 1 d D A -1
F1 F 0.0261(15) 0.5977(14) 0.9914(14) 0.113(7) Uani 1 1 d D A -1
F2 F -0.0526(17) 0.7604(16) 1.080(2) 0.209(12) Uani 1 1 d D A -1
F3 F -0.0815(15) 0.596(2) 1.1499(11) 0.179(10) Uani 1 1 d D A -1
S6 S 0.2686(6) 0.7507(6) 0.9351(4) 0.074(2) Uani 1 1 d D B -1
O4 O 0.282(2) 0.6727(17) 1.0182(12) 0.113(8) Uani 1 1 d D B -1
O5 O 0.283(3) 0.683(3) 0.8440(9) 0.314(6) Uani 1 1 d D B -1
O6 O 0.1557(15) 0.8436(13) 0.9080(14) 0.118(6) Uani 1 1 d D B -1
C52 C 0.425(2) 0.7796(18) 0.8829(14) 0.080(7) Uani 1 1 d D B -1
F4 F 0.478(2) 0.789(3) 0.9517(15) 0.221(14) Uani 1 1 d D B -1
F5 F 0.5239(14) 0.6761(11) 0.8264(14) 0.182(10) Uani 1 1 d D B -1
F6 F 0.4236(15) 0.8714(13) 0.8188(13) 0.117(6) Uani 1 1 d D B -1
S7 S 1.1951(6) 0.1910(6) 0.4547(5) 0.0527(16) Uani 1 1 d D C -1
O7 O 1.2941(17) 0.1097(18) 0.3696(14) 0.120(8) Uani 1 1 d D C -1
O8 O 1.2109(19) 0.3030(12) 0.4642(18) 0.107(7) Uani 1 1 d D C -1
O9 O 1.170(2) 0.1211(16) 0.5485(12) 0.115(7) Uani 1 1 d D C -1
C53 C 1.032(2) 0.2461(19) 0.4238(14) 0.096(10) Uani 1 1 d D C -1
F7 F 0.9263(14) 0.3009(16) 0.5049(12) 0.103(6) Uani 1 1 d D C -1
F8 F 1.0309(19) 0.3457(12) 0.3569(15) 0.151(7) Uani 1 1 d D C -1
F9 F 1.0181(17) 0.1637(15) 0.3834(14) 0.136(7) Uani 1 1 d D C -1
S8 S 0.6827(6) 0.1625(5) 0.5597(5) 0.0678(18) Uani 1 1 d D D -1
O10 O 0.7707(14) 0.0448(9) 0.5141(18) 0.272(18) Uani 1 1 d D D -1
O11 O 0.6392(17) 0.2530(9) 0.6424(9) 0.103(5) Uani 1 1 d D D -1
O12 O 0.671(2) 0.2445(15) 0.4732(11) 0.109(8) Uani 1 1 d D D -1
C54 C 0.542(2) 0.1137(17) 0.5955(13) 0.105(11) Uani 1 1 d D D -1
F10 F 0.581(2) 0.0267(15) 0.5250(12) 0.200(10) Uani 1 1 d D D -1
F11 F 0.5279(14) 0.0530(15) 0.6886(12) 0.101(5) Uani 1 1 d D D -1
F12 F 0.4306(13) 0.1976(18) 0.593(2) 0.243(16) Uani 1 1 d D D -1

loop_
_atom_site_aniso_label
_atom_site_aniso_U_11
_atom_site_aniso_U_22
_atom_site_aniso_U_33
_atom_site_aniso_U_23
_atom_site_aniso_U_13
_atom_site_aniso_U_12
Pt1 0.0473(4) 0.0301(4) 0.0309(4) -0.0003(3) -0.0132(3) -0.0120(3)
Pt2 0.0450(4) 0.0310(4) 0.0316(4) 0.0003(3) -0.0128(3) -0.0121(3)
S1 0.057(3) 0.041(3) 0.047(3) -0.008(2) -0.015(2) -0.013(2)
S2 0.048(3) 0.045(3) 0.045(4) 0.006(2) -0.016(2) -0.022(2)
S3 0.048(3) 0.026(2) 0.040(3) 0.006(2) -0.012(2) -0.005(2)
S4 0.058(3) 0.039(3) 0.041(3) -0.013(2) -0.012(2) -0.013(2)
C1 0.080(11) 0.065(11) 0.033(8) -0.014(7) -0.031(8) -0.038(9)
C2 0.068(13) 0.065(13) 0.044(10) 0.008(9) -0.020(9) -0.045(10)
C3 0.072(12) 0.060(12) 0.058(12) 0.000(9) -0.019(10) -0.045(10)
C4 0.065(10) 0.053(11) 0.068(12) 0.011(8) -0.022(9) -0.031(8)
C5 0.056(12) 0.081(17) 0.088(16) -0.003(12) -0.018(10) -0.024(11)
C6 0.043(9) 0.064(14) 0.082(15) 0.006(11) -0.027(9) -0.022(9)
C7 0.054(11) 0.055(13) 0.036(10) -0.002(8) -0.020(8) -0.028(9)
C8 0.050(9) 0.062(13) 0.088(15) -0.021(10) -0.035(9) -0.010(8)
C9 0.055(12) 0.062(14) 0.097(17) 0.027(12) -0.034(11) -0.032(11)
C10 0.063(12) 0.048(11) 0.027(9) -0.009(7) 0.006(8) -0.027(9)
C11 0.061(13) 0.031(8) 0.055(14) 0.004(8) -0.005(10) -0.019(8)
C12 0.060(13) 0.066(14) 0.053(13) -0.010(10) -0.018(10) -0.023(10)
C13 0.064(14) 0.058(12) 0.064(12) -0.001(9) -0.017(10) -0.006(10)
C14 0.069(16) 0.061(14) 0.065(14) -0.009(10) -0.021(11) 0.003(12)
C15 0.075(15) 0.060(12) 0.029(10) -0.022(8) 0.002(9) -0.016(11)
C16 0.069(10) 0.068(13) 0.039(9) -0.021(8) -0.008(8) -0.029(9)
C17 0.082(15) 0.042(11) 0.049(12) 0.021(8) -0.052(11) -0.008(10)
C18 0.091(13) 0.038(9) 0.047(10) 0.017(7) -0.022(9) -0.024(9)
C19 0.118(15) 0.043(10) 0.077(14) 0.008(8) 0.001(11) -0.036(10)
C20 0.096(18) 0.16(3) 0.048(15) 0.036(14) -0.011(12) -0.075(18)
C21 0.113(17) 0.055(13) 0.023(9) -0.012(8) 0.010(9) -0.020(11)
C22 0.085(14) 0.024(7) 0.051(12) -0.002(7) -0.004(10) -0.025(8)
C23 0.075(13) 0.068(13) 0.107(17) -0.014(11) -0.042(11) -0.034(11)
C24 0.122(18) 0.081(15) 0.15(2) -0.015(13) -0.127(18) 0.008(12)
C101 0.056(11) 0.040(10) 0.025(8) 0.014(7) -0.004(7) -0.019(8)
C102 0.039(9) 0.046(12) 0.058(13) 0.024(8) -0.022(8) -0.011(8)
C103 0.060(13) 0.070(14) 0.051(14) 0.001(10) -0.016(10) -0.030(10)
C104 0.062(14) 0.090(18) 0.082(18) 0.024(14) -0.026(12) -0.041(12)
C105 0.046(11) 0.097(18) 0.067(13) 0.005(12) -0.018(9) -0.021(11)
C106 0.046(11) 0.047(11) 0.071(14) -0.013(9) 0.007(9) -0.021(9)
C107 0.035(9) 0.052(12) 0.040(10) 0.009(8) -0.009(7) -0.019(8)
C108 0.059(9) 0.062(12) 0.035(9) 0.006(8) -0.009(7) -0.019(8)
C109 0.063(10) 0.024(8) 0.088(15) 0.002(8) -0.030(9) -0.010(7)
C110 0.055(10) 0.045(10) 0.051(11) 0.002(8) -0.034(9) -0.011(8)
C111 0.080(14) 0.046(12) 0.084(16) 0.022(11) -0.047(12) -0.018(10)
C112 0.087(13) 0.110(18) 0.053(10) 0.024(10) -0.026(9) -0.060(13)
C113 0.076(14) 0.068(15) 0.066(12) -0.001(10) 0.011(10) -0.039(12)
C114 0.063(12) 0.037(11) 0.073(14) 0.007(10) -0.019(10) -0.017(9)
C115 0.061(13) 0.046(12) 0.069(15) 0.022(10) -0.031(11) -0.022(10)
C116 0.056(9) 0.039(9) 0.037(9) 0.030(7) -0.024(7) -0.021(7)
C117 0.039(7) 0.039(9) 0.042(10) -0.013(7) -0.016(7) -0.013(7)
C118 0.080(13) 0.044(10) 0.042(11) -0.003(7) -0.039(9) -0.017(8)
C119 0.085(16) 0.12(2) 0.065(12) -0.013(12) -0.044(11) -0.024(14)
C120 0.109(15) 0.082(15) 0.120(17) -0.010(12) -0.054(12) -0.033(13)
C121 0.070(15) 0.035(10) 0.085(18) 0.002(10) -0.042(12) 0.002(9)
C122 0.062(10) 0.032(8) 0.051(10) 0.004(6) -0.029(8) -0.013(7)
C123 0.139(18) 0.077(15) 0.054(11) 0.026(10) -0.012(11) -0.049(13)
C124 0.094(16) 0.045(10) 0.048(12) -0.019(8) 0.010(11) -0.025(9)
S5 0.067(4) 0.041(3) 0.054(3) 0.003(2) -0.014(3) -0.018(3)
O1 0.088(10) 0.055(8) 0.125(14) -0.039(8) -0.043(10) -0.001(7)
O2 0.056(9) 0.075(12) 0.176(18) -0.005(11) -0.014(10) -0.036(8)
O3 0.094(12) 0.32(3) 0.118(16) 0.139(18) -0.053(10) -0.106(16)
C51 0.060(12) 0.058(12) 0.060(12) -0.029(9) -0.019(10) -0.021(10)
F1 0.066(8) 0.079(9) 0.195(18) -0.053(10) -0.022(10) -0.027(7)
F2 0.079(9) 0.118(13) 0.45(3) -0.128(16) -0.076(13) -0.026(9)
F3 0.096(9) 0.33(3) 0.095(9) 0.076(13) -0.052(7) -0.065(13)
S6 0.067(4) 0.092(5) 0.053(4) 0.038(3) -0.027(3) -0.026(3)
O4 0.138(16) 0.132(18) 0.094(14) 0.045(14) -0.038(12) -0.089(14)
O5 0.426(15) 0.75(3) 0.056(9) 0.129(16) -0.110(13) -0.520
O6 0.116(10) 0.115(10) 0.178(15) 0.057(10) -0.109(11) -0.064(8)
C52 0.082(13) 0.076(13) 0.093(15) -0.001(11) -0.024(11) -0.044(11)
F4 0.25(3) 0.38(4) 0.181(17) 0.15(2) -0.149(18) -0.24(3)
F5 0.104(9) 0.064(6) 0.245(18) 0.017(9) 0.065(11) -0.004(6)
F6 0.093(9) 0.078(8) 0.136(12) 0.060(8) -0.012(8) -0.027(7)
S7 0.048(3) 0.055(3) 0.065(4) 0.006(3) -0.022(3) -0.028(2)
O7 0.051(8) 0.148(17) 0.136(17) -0.065(13) 0.000(9) -0.018(9)
O8 0.093(13) 0.048(9) 0.200(19) -0.028(10) -0.061(12) -0.027(8)
O9 0.126(14) 0.101(10) 0.110(14) 0.063(9) -0.049(10) -0.044(9)
C53 0.065(16) 0.10(2) 0.10(2) 0.029(15) -0.029(15) -0.017(14)
F7 0.049(7) 0.125(13) 0.121(13) -0.036(9) -0.011(8) -0.020(7)
F8 0.171(14) 0.065(6) 0.228(18) 0.052(8) -0.127(13) -0.020(7)
F9 0.123(12) 0.111(12) 0.202(15) -0.067(10) -0.114(11) -0.002(9)
S8 0.060(3) 0.063(4) 0.066(4) 0.009(3) -0.006(3) -0.023(3)
O10 0.087(9) 0.054(7) 0.42(3) 0.082(13) 0.122(15) 0.032(7)
O11 0.175(13) 0.053(6) 0.085(8) -0.024(5) -0.063(8) -0.022(7)
O12 0.22(2) 0.095(14) 0.075(11) 0.045(11) -0.076(13) -0.106(16)
C54 0.16(2) 0.105(18) 0.13(2) 0.094(16) -0.125(18) -0.098(17)
F10 0.41(3) 0.170(14) 0.184(14) 0.048(11) -0.187(18) -0.206(19)
F11 0.079(8) 0.116(11) 0.114(10) 0.034(8) -0.028(7) -0.056(8)
F12 0.072(9) 0.21(2) 0.46(4) 0.20(2) -0.156(16) -0.062(11)

loop_
_atom_type_symbol
_atom_type_description
_atom_type_scat_dispersion_real
_atom_type_scat_dispersion_imag
_atom_type_scat_source
C C 0.0033 0.0016 'International Tables Vol C Tables 4.2.6.8 and 6.1.1.4'
H H 0.0000 0.0000 'International Tables Vol C Tables 4.2.6.8 and 6.1.1.4'
O O 0.0106 0.0060 'International Tables Vol C Tables 4.2.6.8 and 6.1.1.4'
F F 0.0171 0.0103 'International Tables Vol C Tables 4.2.6.8 and 6.1.1.4'
S S 0.1246 0.1234 'International Tables Vol C Tables 4.2.6.8 and 6.1.1.4'
Pt Pt -1.7033 8.3905 'International Tables Vol C Tables 4.2.6.8 and 6.1.1.4'

loop_
_geom_angle_atom_site_label_1
_geom_angle_atom_site_label_2
_geom_angle_atom_site_label_3
_geom_angle
_geom_angle_site_symmetry_1
_geom_angle_site_symmetry_3
_geom_angle_publ_flag
C18 Pt1 C21 83.3(9) . . ?
C18 Pt1 C22 91.7(9) . . ?
C21 Pt1 C22 36.2(9) . . ?
C18 Pt1 C17 37.7(9) . . ?
C21 Pt1 C17 92.2(8) . . ?
C22 Pt1 C17 77.7(8) . . ?
C18 Pt1 S1 87.4(7) . . ?
C21 Pt1 S1 160.5(7) . . ?
C22 Pt1 S1 161.9(6) . . ?
C17 Pt1 S1 90.8(6) . . ?
C18 Pt1 S2 159.9(7) . . ?
C21 Pt1 S2 86.0(6) . . ?
C22 Pt1 S2 89.7(5) . . ?
C17 Pt1 S2 160.4(6) . . ?
S1 Pt1 S2 97.4(2) . . ?
C121 Pt2 C117 92.1(8) . . ?
C121 Pt2 C118 84.6(9) . . ?
C117 Pt2 C118 36.7(7) . . ?
C121 Pt2 C122 34.9(9) . . ?
C117 Pt2 C122 78.0(7) . . ?
C118 Pt2 C122 92.0(8) . . ?
C121 Pt2 S3 162.5(7) . . ?
C117 Pt2 S3 90.8(5) . . ?
C118 Pt2 S3 87.5(5) . . ?
C122 Pt2 S3 161.5(6) . . ?
C121 Pt2 S4 88.7(7) . . ?
C117 Pt2 S4 157.9(4) . . ?
C118 Pt2 S4 164.6(6) . . ?
C122 Pt2 S4 90.4(6) . . ?
S3 Pt2 S4 95.0(2) . . ?
C1 S1 C16 105.6(10) . . ?
C1 S1 Pt1 106.0(6) . . ?
C16 S1 Pt1 105.2(7) . . ?
C9 S2 C8 105.5(11) . . ?
C9 S2 Pt1 107.1(7) . . ?
C8 S2 Pt1 104.1(7) . . ?
C116 S3 C101 104.4(9) . . ?
C116 S3 Pt2 107.5(5) . . ?
C101 S3 Pt2 108.3(6) . . ?
C108 S4 C109 108.7(10) . . ?
C108 S4 Pt2 105.0(8) . . ?
C109 S4 Pt2 104.8(7) . . ?
C2 C1 S1 110.8(13) . . ?
C7 C2 C1 130.3(18) . . ?
C7 C2 C3 115(2) . . ?
C1 C2 C3 114(2) . . ?
C4 C3 C2 119(2) . . ?
C3 C4 C5 121(2) . . ?
C6 C5 C4 124(2) . . ?
C5 C6 C7 115(2) . . ?
C2 C7 C6 125.7(18) . . ?
C2 C7 C8 119.6(17) . . ?
C6 C7 C8 114.5(19) . . ?
C7 C8 S2 106.2(15) . . ?
C10 C9 S2 112.6(14) . . ?
C11 C10 C15 114(2) . . ?
C11 C10 C9 124(2) . . ?
C15 C10 C9 122(2) . . ?
C12 C11 C10 124(2) . . ?
C11 C12 C13 119(2) . . ?
C14 C13 C12 118(3) . . ?
C13 C14 C15 129(3) . . ?
C14 C15 C10 116(2) . . ?
C14 C15 C16 129(2) . . ?
C10 C15 C16 115(2) . . ?
C15 C16 S1 104.0(15) . . ?
C18 C17 C24 123(2) . . ?
C18 C17 Pt1 69.4(12) . . ?
C24 C17 Pt1 106.1(13) . . ?
C17 C18 C19 124(2) . . ?
C17 C18 Pt1 72.9(10) . . ?
C19 C18 Pt1 107.7(14) . . ?
C20 C19 C18 119.3(18) . . ?
C19 C20 C21 120(2) . . ?
C22 C21 C20 120(2) . . ?
C22 C21 Pt1 73.4(12) . . ?
C20 C21 Pt1 105.8(15) . . ?
C21 C22 C23 135.1(19) . . ?
C21 C22 Pt1 70.4(13) . . ?
C23 C22 Pt1 111.5(15) . . ?
C24 C23 C22 117(2) . . ?
C23 C24 C17 121.4(19) . . ?
C102 C101 S3 111.2(11) . . ?
C107 C102 C103 125.6(18) . . ?
C107 C102 C101 123(2) . . ?
C103 C102 C101 111.7(19) . . ?
C102 C103 C104 116(2) . . ?
C105 C104 C103 121(3) . . ?
C104 C105 C106 121(2) . . ?
C107 C106 C105 117(2) . . ?
C102 C107 C108 127.6(18) . . ?
C102 C107 C106 120(2) . . ?
C108 C107 C106 112.8(19) . . ?
C107 C108 S4 109.5(15) . . ?
C110 C109 S4 118.3(15) . . ?
C111 C110 C115 120(2) . . ?
C111 C110 C109 123.1(19) . . ?
C115 C110 C109 116.3(17) . . ?
C110 C111 C112 123(2) . . ?
C113 C112 C111 119(2) . . ?
C112 C113 C114 115(2) . . ?
C115 C114 C113 126(2) . . ?
C114 C115 C110 115.2(17) . . ?
C114 C115 C116 120.9(19) . . ?
C110 C115 C116 122.7(18) . . ?
C115 C116 S3 108.8(12) . . ?
C118 C117 C124 132.4(18) . . ?
C118 C117 Pt2 71.5(11) . . ?
C124 C117 Pt2 111.9(11) . . ?
C117 C118 C119 115.5(19) . . ?
C117 C118 Pt2 71.8(11) . . ?
C119 C118 Pt2 106.7(15) . . ?
C120 C119 C118 117(2) . . ?
C121 C120 C119 112(2) . . ?
C122 C121 C120 128(3) . . ?
C122 C121 Pt2 75.8(14) . . ?
C120 C121 Pt2 112.0(17) . . ?
C121 C122 C123 123(3) . . ?
C121 C122 Pt2 69.3(13) . . ?
C123 C122 Pt2 110.5(14) . . ?
C124 C123 C122 116.7(19) . . ?
C117 C124 C123 116.5(18) . . ?
O3 S5 O2 111.2(13) . . ?
O3 S5 O1 119.7(12) . . ?
O2 S5 O1 114.4(10) . . ?
O3 S5 C51 100.7(10) . . ?
O2 S5 C51 103.9(11) . . ?
O1 S5 C51 104.3(10) . . ?
F3 C51 F1 106.0(16) . . ?
F3 C51 F2 107.0(16) . . ?
F1 C51 F2 101.9(15) . . ?
F3 C51 S5 114.5(12) . . ?
F1 C51 S5 115.7(12) . . ?
F2 C51 S5 110.7(13) . . ?
O4 S6 O6 134.7(12) . . ?
O4 S6 O5 111.4(14) . . ?
O6 S6 O5 83.4(11) . . ?
O4 S6 C52 106.2(12) . . ?
O6 S6 C52 113.8(10) . . ?
O5 S6 C52 98.4(9) . . ?
F6 C52 F4 108.0(19) . . ?
F6 C52 F5 104.9(14) . . ?
F4 C52 F5 103(2) . . ?
F6 C52 S6 116.6(16) . . ?
F4 C52 S6 115.6(15) . . ?
F5 C52 S6 107.3(13) . . ?
O8 S7 O7 116.6(11) . . ?
O8 S7 O9 116.1(12) . . ?
O7 S7 O9 110.5(12) . . ?
O8 S7 C53 103.7(11) . . ?
O7 S7 C53 104.4(11) . . ?
O9 S7 C53 103.6(11) . . ?
F9 C53 F7 113(2) . . ?
F9 C53 F8 110.4(18) . . ?
F7 C53 F8 101.3(18) . . ?
F9 C53 S7 113.8(14) . . ?
F7 C53 S7 111.3(15) . . ?
F8 C53 S7 106.3(15) . . ?
O10 S8 O12 104.4(12) . . ?
O10 S8 O11 148.4(14) . . ?
O12 S8 O11 100.3(9) . . ?
O10 S8 C54 89.6(10) . . ?
O12 S8 C54 106.7(11) . . ?
O11 S8 C54 101.9(10) . . ?
F12 C54 F10 109.0(19) . . ?
F12 C54 F11 111.0(18) . . ?
F10 C54 F11 104.9(16) . . ?
F12 C54 S8 115.2(15) . . ?
F10 C54 S8 103.7(14) . . ?
F11 C54 S8 112.3(12) . . ?

loop_
_geom_bond_atom_site_label_1
_geom_bond_atom_site_label_2
_geom_bond_distance
_geom_bond_site_symmetry_2
_geom_bond_publ_flag
Pt1 C18 2.219(18) . ?
Pt1 C21 2.22(2) . ?
Pt1 C22 2.25(2) . ?
Pt1 C17 2.266(18) . ?
Pt1 S1 2.328(7) . ?
Pt1 S2 2.338(5) . ?
Pt2 C121 2.14(2) . ?
Pt2 C117 2.191(16) . ?
Pt2 C118 2.19(2) . ?
Pt2 C122 2.215(19) . ?
Pt2 S3 2.347(5) . ?
Pt2 S4 2.352(6) . ?
S1 C1 1.89(2) . ?
S1 C16 1.87(2) . ?
S2 C9 1.85(2) . ?
S2 C8 1.88(2) . ?
S3 C116 1.77(2) . ?
S3 C101 1.832(15) . ?
S4 C108 1.821(19) . ?
S4 C109 1.80(2) . ?
C1 C2 1.44(3) . ?
C2 C7 1.36(3) . ?
C2 C3 1.46(3) . ?
C3 C4 1.36(3) . ?
C4 C5 1.35(3) . ?
C5 C6 1.35(3) . ?
C6 C7 1.38(3) . ?
C7 C8 1.46(3) . ?
C9 C10 1.47(3) . ?
C10 C11 1.37(3) . ?
C10 C15 1.50(3) . ?
C11 C12 1.35(3) . ?
C12 C13 1.41(3) . ?
C13 C14 1.23(4) . ?
C14 C15 1.36(4) . ?
C15 C16 1.58(3) . ?
C17 C18 1.45(3) . ?
C17 C24 1.58(3) . ?
C18 C19 1.51(3) . ?
C19 C20 1.42(4) . ?
C20 C21 1.59(3) . ?
C21 C22 1.39(4) . ?
C22 C23 1.43(3) . ?
C23 C24 1.32(3) . ?
C101 C102 1.56(2) . ?
C102 C107 1.29(3) . ?
C102 C103 1.42(3) . ?
C103 C104 1.42(3) . ?
C104 C105 1.33(4) . ?
C105 C106 1.46(4) . ?
C106 C107 1.44(3) . ?
C107 C108 1.42(3) . ?
C109 C110 1.55(3) . ?
C110 C111 1.32(3) . ?
C110 C115 1.44(3) . ?
C111 C112 1.39(3) . ?
C112 C113 1.41(4) . ?
C113 C114 1.40(3) . ?
C114 C115 1.37(3) . ?
C115 C116 1.54(2) . ?
C117 C118 1.38(3) . ?
C117 C124 1.42(3) . ?
C118 C119 1.59(3) . ?
C119 C120 1.60(4) . ?
C120 C121 1.46(4) . ?
C121 C122 1.31(3) . ?
C122 C123 1.50(3) . ?
C123 C124 1.41(3) . ?
S5 O3 1.372(10) . ?
S5 O2 1.411(11) . ?
S5 O1 1.402(10) . ?
S5 C51 1.780(17) . ?
C51 F3 1.271(17) . ?
C51 F1 1.305(12) . ?
C51 F2 1.339(17) . ?
S6 O4 1.350(12) . ?
S6 O6 1.405(12) . ?
S6 O5 1.461(14) . ?
S6 C52 1.79(2) . ?
C52 F6 1.272(19) . ?
C52 F4 1.281(17) . ?
C52 F5 1.344(19) . ?
S7 O8 1.394(10) . ?
S7 O7 1.407(11) . ?
S7 O9 1.411(10) . ?
S7 C53 1.83(2) . ?
C53 F9 1.23(2) . ?
C53 F7 1.293(14) . ?
C53 F8 1.360(19) . ?
S8 O10 1.380(12) . ?
S8 O12 1.405(11) . ?
S8 O11 1.441(10) . ?
S8 C54 1.76(2) . ?
C54 F12 1.233(19) . ?
C54 F10 1.305(17) . ?
C54 F11 1.344(16) . ?
